data_9015016
loop_
_publ_author_name
'Hoard, J.'
'Blair, V.'

_publ_section_title
;
 The crystal structures of rubidium and ammonium fluoborates
 _cod_database_code 1011135
;
_journal_name_full 'Journal of the American Chemical Society'
_journal_page_first 1985
_journal_page_last 1988
_journal_paper_doi 10.1021/ja01313a067
_journal_volume 57
_journal_year 1935
_chemical_formula_sum 'B F4 N'
_chemical_name_mineral Barberiite
_space_group_IT_number 62
_symmetry_space_group_name_Hall '-P 2ac 2n'
_symmetry_space_group_name_H-M 'P n m a'
_cell_angle_alpha 90
_cell_angle_beta 90
_cell_angle_gamma 90
_cell_formula_units_Z 4
_cell_length_a 9.06
_cell_length_b 5.64
_cell_length_c 7.23
_cell_volume 369.441
_database_code_amcsd 0018024
_exptl_crystal_density_diffrn 1.812
_cod_duplicate_entry 1011135
_cod_original_formula_sum 'N B F4'
_cod_database_code 9015016

loop_
_space_group_symop_operation_xyz
x,y,z
x,1/2-y,z
-x,1/2+y,-z
1/2-x,1/2+y,1/2+z
1/2+x,1/2-y,1/2-z
1/2+x,y,1/2-z
1/2-x,-y,1/2+z
-x,-y,-z

loop_
_atom_site_label
_atom_site_fract_x
_atom_site_fract_y
_atom_site_fract_z
_atom_site_type_symbol
_atom_site_attached_hydrogens
NH4 0.30800 0.25000 0.32800 N 0
B1 0.94700 0.25000 0.69700 B 0
F1 0.08600 0.25000 0.60300 F 0
F2 0.83000 0.25000 0.56300 F 0
F3 0.93600 0.04300 0.81100 F 0

loop_
_cod_changelog_entry_id
_cod_changelog_entry_author
_cod_changelog_entry_date
_cod_changelog_entry_text
1
;cod-tools version 3.8.0
Id: cif_guess_AMCSD_atom_types 9581 2023-05-17 12:35:41Z saulius
;
2023-05-23T09:25:20+03:00
;Derived atom types and hydrogen counts
from atom names that follow the AMCSD naming convention
(Wat == water, O-H == hydroxyl).
;

loop_
_cod_related_entry_id
_cod_related_entry_database
_cod_related_entry_code
1 AMCSD 0018024
